data_4322193
loop_
_publ_author_name
'Paul Roussel'
'Nathaniel W. Alcock'
'Rita Boaretto'
'Andrew J. Kingsley'
'Ian J. Munslow'
'Christopher J. Sanders'
'Peter Scott'

_publ_section_title
;
 Complexes of Triamidoamines with the Early Actinides. Synthetic Routes to
 Monomeric Compounds of Tetravalent Uranium and Thorium Containing Halide
 and Amide Ligands
;
_journal_name_full 'Inorganic Chemistry'
_journal_page_first 3651
_journal_page_last 3656
_journal_paper_doi 10.1021/ic990563f
_journal_volume 38
_journal_year 1999
_chemical_formula_sum 'C24 H57 I N4 Si3 U'
_chemical_formula_weight 850.94
_chemical_name_systematic
; 
 ? 
;
_space_group_IT_number 14
_symmetry_cell_setting monoclinic
_symmetry_space_group_name_Hall '-P 2yn'
_symmetry_space_group_name_H-M 'P 1 21/n 1'
_atom_sites_solution_hydrogens geom
_atom_sites_solution_primary direct
_atom_sites_solution_secondary difmap
_audit_creation_method SHELXL
_cell_angle_alpha 90.00
_cell_angle_beta 97.772(5)
_cell_angle_gamma 90.00
_cell_formula_units_Z 4
_cell_length_a 9.7632(10)
_cell_length_b 22.5063(10)
_cell_length_c 16.0909(15)
_cell_measurement_temperature 180(2)
_cell_volume 3503.2(5)
_computing_structure_refinement 'SHELXL-96 (Sheldrick, 1996)'
_computing_structure_solution 'SHELXS-96 (Sheldrick, 1990)'
_diffrn_ambient_temperature 180(2)
_diffrn_radiation_monochromator graphite
_diffrn_radiation_source 'fine-focus sealed tube'
_diffrn_radiation_type MoK\a
_diffrn_radiation_wavelength 0.71073
_diffrn_reflns_av_R_equivalents 0.0862
_diffrn_reflns_av_sigmaI/netI 0.1284
_diffrn_reflns_limit_h_max 12
_diffrn_reflns_limit_h_min -13
_diffrn_reflns_limit_k_max 20
_diffrn_reflns_limit_k_min -29
_diffrn_reflns_limit_l_max 20
_diffrn_reflns_limit_l_min -20
_diffrn_reflns_number 21068
_diffrn_reflns_theta_max 28.57
_diffrn_reflns_theta_min 2.22
_exptl_absorpt_coefficient_mu 5.635
_exptl_crystal_density_diffrn 1.613
_exptl_crystal_F_000 1664
_refine_diff_density_max 2.979
_refine_diff_density_min -2.940
_refine_diff_density_rms 0.228
_refine_ls_extinction_coef 0.00020(6)
_refine_ls_extinction_expression Fc^*^=kFc[1+0.001xFc^2^\l^3^/sin(2\q)]^-1/4^
_refine_ls_extinction_method SHELXL
_refine_ls_goodness_of_fit_all 0.813
_refine_ls_goodness_of_fit_obs 1.020
_refine_ls_matrix_type full
_refine_ls_number_parameters 314
_refine_ls_number_reflns 8245
_refine_ls_number_restraints 0
_refine_ls_restrained_S_all 0.813
_refine_ls_restrained_S_obs 1.020
_refine_ls_R_factor_all 0.0810
_refine_ls_R_factor_obs 0.0496
_refine_ls_shift/esd_max 0.014
_refine_ls_shift/esd_mean 0.001
_refine_ls_structure_factor_coef Fsqd
_refine_ls_weighting_details 'w=1/[\s^2^(Fo^2^)+(0.0387P)^2^+0.0000P] where P=(Fo^2^+2Fc^2^)/3'
_refine_ls_weighting_scheme calc
_refine_ls_wR_factor_all 0.1086
_refine_ls_wR_factor_obs 0.1029
_reflns_number_observed 4809
_reflns_number_total 8245
_reflns_observed_criterion >2sigma(I)
_cod_data_source_file ic990563f_3.cif
_cod_data_source_block unn3im
_cod_depositor_comments
;
The following automatic conversions were performed:

'_refine_ls_weighting_scheme' value 'calc
w=1/[\s^2^(Fo^2^)+(0.0387P)^2^+0.0000P] where P=(Fo^2^+2Fc^2^)/3' was
changed to 'calc'. New tag '_refine_ls_weighting_details' was
created. The value of the new tag was set to
'w=1/[\s^2^(Fo^2^)+(0.0387P)^2^+0.0000P] where P=(Fo^2^+2Fc^2^)/3'.

Automatic conversion script
Id: cif_fix_values 3143 2015-03-26 13:38:13Z robertas 
;
_cod_database_code 4322193

loop_
_symmetry_equiv_pos_as_xyz
'x, y, z'
'-x+1/2, y+1/2, -z+1/2'
'-x, -y, -z'
'x-1/2, -y-1/2, z-1/2'

loop_
_atom_site_aniso_label
_atom_site_aniso_U_11
_atom_site_aniso_U_22
_atom_site_aniso_U_33
_atom_site_aniso_U_23
_atom_site_aniso_U_13
_atom_site_aniso_U_12
U1 0.01483(14) 0.02807(17) 0.02432(14) -0.00035(13) 0.00445(10) 0.00019(14)
I1 0.0222(3) 0.0556(4) 0.0354(3) 0.0063(3) -0.0015(2) -0.0005(3)
Si1 0.0210(11) 0.0344(13) 0.0270(10) -0.0042(9) 0.0073(9) -0.0003(9)
Si2 0.0404(15) 0.0288(13) 0.0317(11) -0.0002(10) 0.0138(10) -0.0037(10)
Si3 0.0209(11) 0.0268(12) 0.0301(11) 0.0019(9) 0.0082(9) 0.0026(9)
N1 0.024(4) 0.021(3) 0.035(3) 0.006(3) 0.006(3) -0.001(3)
N2 0.018(3) 0.034(4) 0.022(3) 0.004(3) 0.006(2) 0.001(3)
N3 0.012(3) 0.043(4) 0.025(3) -0.009(3) 0.006(3) -0.003(3)
N4 0.023(3) 0.027(4) 0.028(3) -0.010(3) 0.006(3) -0.003(3)
C1 0.014(4) 0.051(5) 0.025(4) 0.009(4) -0.002(3) 0.003(4)
C2 0.028(4) 0.033(5) 0.037(4) 0.010(4) 0.014(4) 0.012(4)
C3 0.025(5) 0.046(5) 0.024(4) -0.007(3) -0.005(3) -0.009(4)
C4 0.033(5) 0.032(5) 0.025(4) -0.001(3) 0.004(3) 0.000(4)
C5 0.016(4) 0.050(6) 0.036(4) -0.003(4) 0.001(3) -0.005(4)
C6 0.015(4) 0.041(5) 0.034(4) -0.003(4) 0.007(3) -0.003(4)
C7 0.040(6) 0.066(7) 0.028(4) -0.006(4) 0.008(4) -0.004(5)
C8 0.031(5) 0.043(5) 0.052(5) -0.013(4) 0.011(4) 0.002(4)
C9 0.025(5) 0.037(5) 0.036(4) -0.006(4) 0.013(4) -0.009(4)
C10 0.063(7) 0.061(7) 0.047(5) -0.017(5) 0.025(5) -0.036(5)
C11 0.065(8) 0.036(6) 0.103(8) 0.010(5) 0.034(6) 0.002(5)
C12 0.050(6) 0.066(7) 0.059(6) -0.017(5) 0.039(5) -0.027(5)
C13 0.057(6) 0.039(5) 0.030(4) 0.002(4) 0.019(4) 0.001(4)
C14 0.069(7) 0.037(6) 0.049(5) -0.005(4) 0.024(5) -0.014(5)
C15 0.070(7) 0.022(5) 0.049(5) 0.006(4) 0.026(5) 0.015(4)
C16 0.080(8) 0.047(6) 0.058(6) -0.007(5) 0.033(5) 0.009(5)
C17 0.111(11) 0.064(8) 0.066(7) 0.022(6) 0.032(7) 0.043(7)
C18 0.064(8) 0.058(7) 0.075(7) -0.004(5) 0.010(6) 0.022(6)
C19 0.035(5) 0.029(5) 0.042(5) 0.005(4) 0.006(4) -0.006(4)
C20 0.040(5) 0.032(5) 0.044(5) 0.004(4) 0.015(4) 0.011(4)
C21 0.030(5) 0.028(5) 0.031(4) -0.001(3) 0.010(3) 0.000(3)
C22 0.048(6) 0.053(6) 0.042(5) -0.012(4) 0.012(4) -0.002(5)
C23 0.035(5) 0.055(6) 0.036(4) 0.006(4) 0.015(4) 0.001(4)
C24 0.045(6) 0.045(6) 0.035(4) 0.008(4) 0.002(4) 0.009(4)

loop_
_atom_site_label
_atom_site_type_symbol
_atom_site_fract_x
_atom_site_fract_y
_atom_site_fract_z
_atom_site_U_iso_or_equiv
_atom_site_thermal_displace_type
_atom_site_occupancy
_atom_site_calc_flag
_atom_site_refinement_flags
_atom_site_disorder_group
U1 U 0.28495(3) 0.202232(12) 0.526029(16) 0.02224(9) Uani 1 d . .
I1 I 0.00440(5) 0.19992(3) 0.40821(3) 0.03824(15) Uani 1 d . .
Si1 Si 0.1439(2) 0.13791(9) 0.69398(12) 0.0271(5) Uani 1 d . .
Si2 Si 0.3350(2) 0.35260(10) 0.49419(13) 0.0328(5) Uani 1 d . .
Si3 Si 0.4569(2) 0.10875(9) 0.40502(12) 0.0255(5) Uani 1 d . .
N1 N 0.2802(6) 0.1419(2) 0.6346(4) 0.0265(14) Uani 1 d . .
N2 N 0.3288(6) 0.2935(3) 0.5661(3) 0.0244(13) Uani 1 d . .
N3 N 0.4608(6) 0.1741(3) 0.4618(3) 0.0262(14) Uani 1 d . .
N4 N 0.5229(6) 0.2083(3) 0.6310(3) 0.0255(14) Uani 1 d . .
C1 C 0.5099(7) 0.1686(3) 0.7017(4) 0.0302(18) Uani 1 d . .
H1A H 0.4711 0.1907 0.7463 0.036 Uiso 1 calc R .
H1B H 0.6022 0.1535 0.7253 0.036 Uiso 1 calc R .
C2 C 0.4155(8) 0.1166(3) 0.6722(5) 0.0316(19) Uani 1 d . .
H2A H 0.4564 0.0928 0.6300 0.038 Uiso 1 calc R .
H2B H 0.4029 0.0906 0.7201 0.038 Uiso 1 calc R .
C3 C 0.5387(8) 0.2713(3) 0.6582(4) 0.0325(19) Uani 1 d . .
H3A H 0.5971 0.2926 0.6222 0.039 Uiso 1 calc R .
H3B H 0.5853 0.2730 0.7168 0.039 Uiso 1 calc R .
C4 C 0.4001(8) 0.3010(3) 0.6526(4) 0.0304(17) Uani 1 d . .
H4A H 0.3448 0.2827 0.6931 0.036 Uiso 1 calc R .
H4B H 0.4119 0.3437 0.6662 0.036 Uiso 1 calc R .
C5 C 0.6348(8) 0.1902(4) 0.5818(4) 0.034(2) Uani 1 d . .
H5A H 0.6531 0.1471 0.5897 0.041 Uiso 1 calc R .
H5B H 0.7207 0.2119 0.6027 0.041 Uiso 1 calc R .
C6 C 0.5947(7) 0.2032(3) 0.4891(4) 0.0296(17) Uani 1 d . .
H6A H 0.5865 0.2466 0.4798 0.036 Uiso 1 calc R .
H6B H 0.6660 0.1877 0.4566 0.036 Uiso 1 calc R .
C7 C 0.2071(9) 0.1480(4) 0.8090(4) 0.045(2) Uani 1 d . .
H7A H 0.2549 0.1862 0.8178 0.067 Uiso 1 calc R .
H7B H 0.2710 0.1158 0.8284 0.067 Uiso 1 calc R .
H7C H 0.1282 0.1473 0.8407 0.067 Uiso 1 calc R .
C8 C 0.0268(8) 0.2013(3) 0.6595(5) 0.041(2) Uani 1 d . .
H8A H -0.0154 0.1950 0.6014 0.062 Uiso 1 calc R .
H8B H 0.0802 0.2384 0.6631 0.062 Uiso 1 calc R .
H8C H -0.0458 0.2040 0.6958 0.062 Uiso 1 calc R .
C9 C 0.0474(8) 0.0656(3) 0.6773(5) 0.0319(19) Uani 1 d . .
C10 C -0.0182(10) 0.0600(4) 0.5849(5) 0.055(3) Uani 1 d . .
H10A H -0.0643 0.0213 0.5762 0.083 Uiso 1 calc R .
H10B H 0.0540 0.0632 0.5483 0.083 Uiso 1 calc R .
H10C H -0.0862 0.0918 0.5714 0.083 Uiso 1 calc R .
C11 C 0.1438(10) 0.0127(4) 0.6981(6) 0.066(3) Uani 1 d . .
H11A H 0.0924 -0.0243 0.6852 0.099 Uiso 1 calc R .
H11B H 0.1807 0.0136 0.7578 0.099 Uiso 1 calc R .
H11C H 0.2203 0.0149 0.6645 0.099 Uiso 1 calc R .
C12 C -0.0713(9) 0.0625(4) 0.7314(5) 0.055(3) Uani 1 d . .
H12A H -0.1155 0.0234 0.7249 0.083 Uiso 1 calc R .
H12B H -0.1396 0.0934 0.7134 0.083 Uiso 1 calc R .
H12 H -0.0341 0.0688 0.7905 0.083 Uiso 1 calc R .
C13 C 0.3115(10) 0.3166(3) 0.3879(4) 0.040(2) Uani 1 d . .
H13A H 0.3061 0.3474 0.3444 0.061 Uiso 1 calc R .
H13B H 0.2259 0.2933 0.3808 0.061 Uiso 1 calc R .
H13C H 0.3901 0.2904 0.3829 0.061 Uiso 1 calc R .
C14 C 0.5065(10) 0.3914(4) 0.5108(5) 0.050(2) Uani 1 d . .
H14A H 0.5030 0.4267 0.4749 0.075 Uiso 1 calc R .
H14B H 0.5786 0.3644 0.4966 0.075 Uiso 1 calc R .
H14C H 0.5276 0.4034 0.5697 0.075 Uiso 1 calc R .
C15 C 0.1910(10) 0.4088(4) 0.4982(5) 0.045(2) Uani 1 d . .
C16 C 0.2229(11) 0.4482(4) 0.5776(5) 0.060(3) Uani 1 d . .
H16A H 0.1481 0.4770 0.5792 0.089 Uiso 1 calc R .
H16B H 0.3103 0.4693 0.5759 0.089 Uiso 1 calc R .
H16C H 0.2305 0.4230 0.6277 0.089 Uiso 1 calc R .
C17 C 0.1864(12) 0.4520(4) 0.4214(6) 0.079(4) Uani 1 d . .
H17A H 0.1222 0.4847 0.4277 0.118 Uiso 1 calc R .
H17B H 0.1550 0.4303 0.3695 0.118 Uiso 1 calc R .
H17C H 0.2790 0.4681 0.4188 0.118 Uiso 1 calc R .
C18 C 0.0541(11) 0.3795(4) 0.4986(6) 0.066(3) Uani 1 d . .
H18A H -0.0176 0.4099 0.4992 0.099 Uiso 1 calc R .
H18B H 0.0568 0.3544 0.5486 0.099 Uiso 1 calc R .
H18C H 0.0331 0.3549 0.4482 0.099 Uiso 1 calc R .
C19 C 0.2889(8) 0.0719(3) 0.4182(5) 0.035(2) Uani 1 d . .
H19A H 0.2856 0.0323 0.3925 0.053 Uiso 1 calc R .
H19B H 0.2120 0.0960 0.3909 0.053 Uiso 1 calc R .
H19C H 0.2813 0.0681 0.4781 0.053 Uiso 1 calc R .
C20 C 0.6035(9) 0.0592(3) 0.4487(5) 0.038(2) Uani 1 d . .
H20A H 0.5992 0.0221 0.4166 0.057 Uiso 1 calc R .
H20B H 0.5963 0.0503 0.5076 0.057 Uiso 1 calc R .
H20C H 0.6915 0.0792 0.4449 0.057 Uiso 1 calc R .
C21 C 0.4674(8) 0.1193(3) 0.2885(4) 0.0293(18) Uani 1 d . .
C22 C 0.4577(9) 0.0594(4) 0.2444(5) 0.047(2) Uani 1 d . .
H22A H 0.4629 0.0651 0.1845 0.071 Uiso 1 calc R .
H22B H 0.3697 0.0403 0.2514 0.071 Uiso 1 calc R .
H22C H 0.5344 0.0340 0.2688 0.071 Uiso 1 calc R .
C23 C 0.6022(8) 0.1498(4) 0.2762(5) 0.041(2) Uani 1 d . .
H23A H 0.6063 0.1550 0.2161 0.062 Uiso 1 calc R .
H23B H 0.6804 0.1254 0.3008 0.062 Uiso 1 calc R .
H23C H 0.6069 0.1888 0.3037 0.062 Uiso 1 calc R .
C24 C 0.3460(9) 0.1590(4) 0.2489(5) 0.042(2) Uani 1 d . .
H24A H 0.3550 0.1665 0.1899 0.063 Uiso 1 calc R .
H24B H 0.3481 0.1969 0.2791 0.063 Uiso 1 calc R .
H24C H 0.2582 0.1388 0.2526 0.063 Uiso 1 calc R .

loop_
_atom_type_symbol
_atom_type_description
_atom_type_scat_dispersion_real
_atom_type_scat_dispersion_imag
_atom_type_scat_source
C C 0.0033 0.0016 'International Tables Vol C Tables 4.2.6.8 and 6.1.1.4'
H H 0.0000 0.0000 'International Tables Vol C Tables 4.2.6.8 and 6.1.1.4'
N N 0.0061 0.0033 'International Tables Vol C Tables 4.2.6.8 and 6.1.1.4'
Si Si 0.0817 0.0704 'International Tables Vol C Tables 4.2.6.8 and 6.1.1.4'
I I -0.4742 1.8119 'International Tables Vol C Tables 4.2.6.8 and 6.1.1.4'
U U -9.6767 9.6646 'International Tables Vol C Tables 4.2.6.8 and 6.1.1.4'

loop_
_geom_angle_atom_site_label_1
_geom_angle_atom_site_label_2
_geom_angle_atom_site_label_3
_geom_angle
_geom_angle_site_symmetry_1
_geom_angle_site_symmetry_3
_geom_angle_publ_flag
N2 U1 N3 105.9(2) . . ?
N2 U1 N1 111.6(2) . . ?
N3 U1 N1 107.0(2) . . ?
N2 U1 N4 69.34(19) . . ?
N3 U1 N4 69.40(18) . . ?
N1 U1 N4 69.2(2) . . ?
N2 U1 I1 108.50(15) . . ?
N3 U1 I1 112.64(14) . . ?
N1 U1 I1 111.05(16) . . ?
N4 U1 I1 177.53(12) . . ?
N2 U1 Si3 130.57(15) . . ?
N3 U1 Si3 25.16(15) . . ?
N1 U1 Si3 97.74(16) . . ?
N4 U1 Si3 86.58(12) . . ?
I1 U1 Si3 95.81(4) . . ?
N2 U1 Si2 25.45(14) . . ?
N3 U1 Si2 94.42(16) . . ?
N1 U1 Si2 137.07(15) . . ?
N4 U1 Si2 85.18(13) . . ?
I1 U1 Si2 93.22(4) . . ?
Si3 U1 Si2 114.99(5) . . ?
N1 Si1 C8 106.2(3) . . ?
N1 Si1 C9 111.8(3) . . ?
C8 Si1 C9 110.2(4) . . ?
N1 Si1 C7 111.1(4) . . ?
C8 Si1 C7 107.8(4) . . ?
C9 Si1 C7 109.6(4) . . ?
N2 Si2 C13 105.1(3) . . ?
N2 Si2 C14 111.4(3) . . ?
C13 Si2 C14 109.1(4) . . ?
N2 Si2 C15 112.8(3) . . ?
C13 Si2 C15 108.6(4) . . ?
C14 Si2 C15 109.6(4) . . ?
N2 Si2 U1 31.97(19) . . ?
C13 Si2 U1 73.2(2) . . ?
C14 Si2 U1 125.1(3) . . ?
C15 Si2 U1 121.7(3) . . ?
N3 Si3 C20 110.3(3) . . ?
N3 Si3 C19 105.9(3) . . ?
C20 Si3 C19 109.2(4) . . ?
N3 Si3 C21 114.4(3) . . ?
C20 Si3 C21 107.7(3) . . ?
C19 Si3 C21 109.3(3) . . ?
N3 Si3 U1 32.99(19) . . ?
C20 Si3 U1 123.8(2) . . ?
C19 Si3 U1 72.9(2) . . ?
C21 Si3 U1 125.0(2) . . ?
C2 N1 Si1 117.3(4) . . ?
C2 N1 U1 116.2(4) . . ?
Si1 N1 U1 124.2(3) . . ?
C4 N2 Si2 118.5(5) . . ?
C4 N2 U1 115.7(4) . . ?
Si2 N2 U1 122.6(3) . . ?
C6 N3 Si3 119.4(5) . . ?
C6 N3 U1 116.5(4) . . ?
Si3 N3 U1 121.9(3) . . ?
C1 N4 C5 113.0(6) . . ?
C1 N4 C3 111.7(5) . . ?
C5 N4 C3 111.4(6) . . ?
C1 N4 U1 107.3(4) . . ?
C5 N4 U1 106.6(4) . . ?
C3 N4 U1 106.3(4) . . ?
N4 C1 C2 109.8(5) . . ?
N1 C2 C1 107.4(6) . . ?
N4 C3 C4 110.6(6) . . ?
N2 C4 C3 108.2(6) . . ?
N4 C5 C6 111.0(6) . . ?
N3 C6 C5 107.9(6) . . ?
C11 C9 C10 108.1(7) . . ?
C11 C9 C12 109.2(7) . . ?
C10 C9 C12 107.2(7) . . ?
C11 C9 Si1 111.2(6) . . ?
C10 C9 Si1 110.1(5) . . ?
C12 C9 Si1 111.0(5) . . ?
C18 C15 C16 109.2(8) . . ?
C18 C15 C17 110.3(8) . . ?
C16 C15 C17 106.1(7) . . ?
C18 C15 Si2 111.9(6) . . ?
C16 C15 Si2 110.0(7) . . ?
C17 C15 Si2 109.2(6) . . ?
C22 C21 C23 109.8(6) . . ?
C22 C21 C24 108.9(6) . . ?
C23 C21 C24 108.2(6) . . ?
C22 C21 Si3 109.9(5) . . ?
C23 C21 Si3 110.3(5) . . ?
C24 C21 Si3 109.7(5) . . ?

loop_
_geom_bond_atom_site_label_1
_geom_bond_atom_site_label_2
_geom_bond_distance
_geom_bond_site_symmetry_2
_geom_bond_publ_flag
U1 N2 2.178(6) . ?
U1 N3 2.213(5) . ?
U1 N1 2.218(5) . ?
U1 N4 2.685(6) . ?
U1 I1 3.1136(6) . ?
U1 Si3 3.453(2) . ?
U1 Si2 3.467(2) . ?
Si1 N1 1.743(6) . ?
Si1 C8 1.866(8) . ?
Si1 C9 1.881(8) . ?
Si1 C7 1.884(7) . ?
Si2 N2 1.768(6) . ?
Si2 C13 1.879(7) . ?
Si2 C14 1.876(9) . ?
Si2 C15 1.899(9) . ?
Si3 N3 1.728(6) . ?
Si3 C20 1.875(8) . ?
Si3 C19 1.876(8) . ?
Si3 C21 1.906(7) . ?
N1 C2 1.489(9) . ?
N2 C4 1.480(8) . ?
N3 C6 1.475(8) . ?
N4 C1 1.466(8) . ?
N4 C5 1.489(9) . ?
N4 C3 1.485(9) . ?
C1 C2 1.524(10) . ?
C3 C4 1.501(10) . ?
C5 C6 1.519(9) . ?
C9 C11 1.527(11) . ?
C9 C10 1.543(10) . ?
C9 C12 1.542(10) . ?
C15 C18 1.492(13) . ?
C15 C16 1.550(11) . ?
C15 C17 1.568(11) . ?
C21 C22 1.522(10) . ?
C21 C23 1.522(10) . ?
C21 C24 1.551(10) . ?
